data_4022178
loop_
_publ_author_name
'Zhaoyan Zheng'
'Zhengkun Yu'
'Ning Luo'
'Xiuwen Han'

_publ_section_title
;
 Tautomerism-Dependent Ring Construction of N-Heterocyclic
 Compounds from the Reactions of 1-Alkynyl Fischer Carbene Complexes
 and Substituted Pyrazolinones
;
_journal_name_full 'Journal of Organic Chemistry'
_journal_page_first 9695
_journal_page_last 9700
_journal_paper_doi 10.1021/jo061725+
_journal_volume 71
_journal_year 2006
_chemical_absolute_configuration ad
_chemical_formula_sum 'C18 H10 Cr N2 O6'
_chemical_formula_weight 402.28
_chemical_name_systematic
; 
 ? 
;
_space_group_IT_number 19
_symmetry_cell_setting orthorhombic
_symmetry_space_group_name_Hall 'P 2ac 2ab'
_symmetry_space_group_name_H-M 'P 21 21 21'
_atom_sites_solution_hydrogens geom
_atom_sites_solution_primary direct
_atom_sites_solution_secondary difmap
_audit_creation_method SHELXL-97
_cell_angle_alpha 90.00
_cell_angle_beta 90.00
_cell_angle_gamma 90.00
_cell_formula_units_Z 4
_cell_length_a 8.2698(8)
_cell_length_b 14.1014(14)
_cell_length_c 14.9278(14)
_cell_measurement_reflns_used 2137
_cell_measurement_temperature 293(2)
_cell_measurement_theta_max 41.710
_cell_measurement_theta_min 5.458
_cell_volume 1740.8(3)
_computing_cell_refinement 'Bruker SMART'
_computing_data_collection 'Bruker SMART'
_computing_data_reduction 'Bruker SHELXTL'
_computing_molecular_graphics 'Bruker SHELXTL'
_computing_publication_material 'Bruker SHELXTL'
_computing_structure_refinement 'SHELXL-97 (Sheldrick, 1997)'
_computing_structure_solution 'SHELXS-97 (Sheldrick, 1990)'
_diffrn_ambient_temperature 293(2)
_diffrn_measured_fraction_theta_full 0.983
_diffrn_measured_fraction_theta_max 0.983
_diffrn_measurement_device_type 'CCD area detector'
_diffrn_measurement_method 'phi and omega scans'
_diffrn_radiation_monochromator graphite
_diffrn_radiation_source 'fine-focus sealed tube'
_diffrn_radiation_type MoK\a
_diffrn_radiation_wavelength 0.71073
_diffrn_reflns_av_R_equivalents 0.1007
_diffrn_reflns_av_sigmaI/netI 0.0941
_diffrn_reflns_limit_h_max 10
_diffrn_reflns_limit_h_min -10
_diffrn_reflns_limit_k_max 17
_diffrn_reflns_limit_k_min -18
_diffrn_reflns_limit_l_max 12
_diffrn_reflns_limit_l_min -19
_diffrn_reflns_number 10522
_diffrn_reflns_theta_full 27.50
_diffrn_reflns_theta_max 27.50
_diffrn_reflns_theta_min 1.99
_exptl_absorpt_coefficient_mu 0.696
_exptl_absorpt_correction_T_max 1.00000
_exptl_absorpt_correction_T_min 0.68358
_exptl_absorpt_correction_type empirical
_exptl_crystal_colour black
_exptl_crystal_density_diffrn 1.535
_exptl_crystal_density_method 'not measured'
_exptl_crystal_F_000 816
_exptl_crystal_size_max 0.512
_exptl_crystal_size_mid 0.207
_exptl_crystal_size_min 0.122
_refine_diff_density_max 0.484
_refine_diff_density_min -0.277
_refine_diff_density_rms 0.065
_refine_ls_abs_structure_details 'Flack H D (1983), Acta Cryst. A39, 876-881'
_refine_ls_abs_structure_Flack -0.02(2)
_refine_ls_extinction_method none
_refine_ls_goodness_of_fit_ref 0.841
_refine_ls_hydrogen_treatment mixed
_refine_ls_matrix_type full
_refine_ls_number_parameters 257
_refine_ls_number_reflns 3864
_refine_ls_number_restraints 0
_refine_ls_restrained_S_all 0.841
_refine_ls_R_factor_all 0.0643
_refine_ls_R_factor_gt 0.0442
_refine_ls_shift/su_max 0.001
_refine_ls_shift/su_mean 0.000
_refine_ls_structure_factor_coef Fsqd
_refine_ls_weighting_details 'calc w=1/[\s^2^(Fo^2^)+(0.0207P)^2^+0.0000P] where P=(Fo^2^+2Fc^2^)/3'
_refine_ls_weighting_scheme calc
_refine_ls_wR_factor_gt 0.0829
_refine_ls_wR_factor_ref 0.0886
_reflns_number_gt 2668
_reflns_number_total 3864
_reflns_threshold_expression >2sigma(I)
_cod_data_source_file jo061725+si20060821_041631_2.cif
_cod_depositor_comments
;
The following automatic conversions were performed:
'_symmetry_cell_setting' value 'Orthorhombic' changed to 'orthorhombic'
according to '/home/saulius/struct/CIF-dictionaries/cif_core.dic'
dictionary named 'cif_core.dic' version 2.4.1 from 2010-06-29.

Automatic conversion script
Id: cif_fix_enum 1527 2010-12-29 10:47:43Z saulius 
;
_cod_database_code 4022178

loop_
_symmetry_equiv_pos_as_xyz
'x, y, z'
'-x+1/2, -y, z+1/2'
'-x, y+1/2, -z+1/2'
'x+1/2, -y+1/2, -z'

loop_
_atom_site_label
_atom_site_type_symbol
_atom_site_fract_x
_atom_site_fract_y
_atom_site_fract_z
_atom_site_U_iso_or_equiv
_atom_site_adp_type
_atom_site_occupancy
_atom_site_symmetry_multiplicity
_atom_site_calc_flag
_atom_site_refinement_flags
Cr Cr 0.19537(6) 1.11334(3) 0.47502(3) 0.03922(15) Uani 1 1 d .
O1 O -0.0443(4) 1.1364(2) 0.3227(2) 0.0853(10) Uani 1 1 d .
O2 O 0.4409(4) 1.1622(2) 0.33321(19) 0.0790(10) Uani 1 1 d .
O3 O 0.1917(3) 1.32151(17) 0.5188(2) 0.0814(8) Uani 1 1 d .
O4 O 0.4606(4) 1.0890(2) 0.61253(19) 0.0896(11) Uani 1 1 d .
O5 O -0.0705(4) 1.0786(2) 0.6107(2) 0.0819(10) Uani 1 1 d .
O6 O 0.2601(4) 0.99189(17) 0.26012(15) 0.0664(8) Uani 1 1 d .
N1 N 0.2182(3) 0.90974(15) 0.39353(15) 0.0383(6) Uani 1 1 d .
N2 N 0.2297(3) 0.81476(16) 0.41781(16) 0.0377(6) Uani 1 1 d .
C1 C 0.0417(4) 1.1260(3) 0.3809(3) 0.0559(10) Uani 1 1 d .
C2 C 0.3527(4) 1.1391(3) 0.3860(2) 0.0489(10) Uani 1 1 d .
C3 C 0.1902(4) 1.2428(2) 0.5012(2) 0.0540(9) Uani 1 1 d .
C4 C 0.3597(4) 1.0987(3) 0.5626(2) 0.0526(10) Uani 1 1 d .
C5 C 0.0287(5) 1.0917(3) 0.5602(3) 0.0494(10) Uani 1 1 d .
C6 C 0.2064(4) 0.96823(19) 0.46549(19) 0.0363(7) Uani 1 1 d .
C7 C 0.2069(5) 0.9034(2) 0.5380(2) 0.0412(8) Uani 1 1 d .
C8 C 0.2224(4) 0.8117(2) 0.50910(19) 0.0359(7) Uani 1 1 d .
C9 C 0.2610(4) 0.9186(2) 0.3002(2) 0.0499(10) Uani 1 1 d .
C10 C 0.3016(5) 0.8212(2) 0.2752(2) 0.0570(9) Uani 1 1 d .
H2 H 0.3353 0.8028 0.2184 0.068 Uiso 1 1 calc R
C11 C 0.2844(4) 0.7623(2) 0.3437(2) 0.0424(8) Uani 1 1 d .
C12 C 0.3174(5) 0.6597(2) 0.3487(2) 0.0565(10) Uani 1 1 d .
H4 H 0.2175 0.6253 0.3445 0.085 Uiso 1 1 calc R
H3 H 0.3691 0.6454 0.4047 0.085 Uiso 1 1 calc R
H5 H 0.3870 0.6416 0.3002 0.085 Uiso 1 1 calc R
C13 C 0.2265(4) 0.7248(2) 0.56361(19) 0.0378(8) Uani 1 1 d .
C14 C 0.3075(5) 0.7276(3) 0.6443(2) 0.0594(10) Uani 1 1 d .
C15 C 0.3099(7) 0.6492(3) 0.6987(3) 0.0828(14) Uani 1 1 d .
H7 H 0.3657 0.6513 0.7527 0.099 Uiso 1 1 calc R
C16 C 0.2314(6) 0.5688(3) 0.6743(4) 0.0863(16) Uani 1 1 d .
H8 H 0.2341 0.5157 0.7112 0.104 Uiso 1 1 calc R
C17 C 0.1474(6) 0.5661(3) 0.5943(4) 0.0704(14) Uani 1 1 d .
C18 C 0.1429(4) 0.6438(2) 0.5396(2) 0.0511(9) Uani 1 1 d .
H10 H 0.0839 0.6422 0.4865 0.061 Uiso 1 1 calc R
H1 H 0.188(4) 0.9210(16) 0.6007(18) 0.031(7) Uiso 1 1 d .
H6 H 0.362(5) 0.784(2) 0.659(2) 0.081(15) Uiso 1 1 d .
H9 H 0.102(5) 0.509(3) 0.580(3) 0.084(15) Uiso 1 1 d .

loop_
_atom_site_aniso_label
_atom_site_aniso_U_11
_atom_site_aniso_U_22
_atom_site_aniso_U_33
_atom_site_aniso_U_23
_atom_site_aniso_U_13
_atom_site_aniso_U_12
Cr 0.0401(3) 0.0436(3) 0.0339(3) -0.0004(2) 0.0019(3) -0.0014(3)
O1 0.075(2) 0.111(3) 0.070(2) 0.0124(19) -0.0303(18) -0.0011(18)
O2 0.077(2) 0.104(2) 0.0558(18) 0.0077(17) 0.0204(17) -0.0214(17)
O3 0.0736(17) 0.0474(14) 0.123(2) -0.0154(17) 0.006(2) 0.0016(16)
O4 0.074(2) 0.144(3) 0.0509(18) 0.0163(19) -0.0274(18) -0.026(2)
O5 0.067(2) 0.102(3) 0.077(2) 0.0082(18) 0.0298(19) 0.0061(16)
O6 0.112(2) 0.0537(14) 0.0331(13) 0.0082(12) -0.0026(15) 0.0009(14)
N1 0.0531(17) 0.0355(14) 0.0263(13) 0.0022(11) -0.0008(13) -0.0008(13)
N2 0.0465(17) 0.0417(15) 0.0248(13) -0.0020(12) -0.0012(12) -0.0008(12)
C1 0.049(2) 0.062(3) 0.057(3) 0.008(2) -0.0015(19) -0.002(2)
C2 0.055(2) 0.057(2) 0.035(2) 0.0035(18) -0.0010(18) -0.0052(17)
C3 0.0451(19) 0.054(2) 0.062(2) -0.0022(17) 0.004(2) 0.0009(19)
C4 0.052(2) 0.068(3) 0.037(2) -0.0034(19) 0.0019(17) -0.009(2)
C5 0.049(2) 0.052(3) 0.046(2) 0.0029(17) 0.0045(18) 0.0026(18)
C6 0.0414(16) 0.0433(16) 0.0242(15) -0.0019(14) 0.0012(18) -0.0043(16)
C7 0.0486(18) 0.049(2) 0.0262(16) -0.0013(15) 0.0002(18) -0.0039(18)
C8 0.0338(17) 0.0471(18) 0.0270(16) 0.0050(14) -0.0037(14) -0.0041(14)
C9 0.065(3) 0.060(2) 0.0242(18) 0.0002(16) -0.0028(16) -0.0032(18)
C10 0.089(3) 0.060(2) 0.0226(16) -0.0039(16) 0.002(2) 0.000(3)
C11 0.046(2) 0.050(2) 0.0320(17) -0.0086(15) -0.0014(17) 0.0017(17)
C12 0.074(3) 0.053(2) 0.043(2) -0.0043(17) 0.002(2) 0.012(2)
C13 0.0371(19) 0.0445(18) 0.0320(17) 0.0054(14) 0.0059(14) -0.0015(15)
C14 0.061(2) 0.072(3) 0.046(2) 0.014(2) 0.001(2) -0.007(3)
C15 0.093(3) 0.097(3) 0.058(3) 0.037(3) -0.008(3) 0.019(3)
C16 0.097(4) 0.070(3) 0.091(4) 0.043(3) 0.033(3) 0.022(3)
C17 0.077(3) 0.047(3) 0.087(4) 0.006(3) 0.034(3) -0.001(2)
C18 0.055(2) 0.047(2) 0.051(2) 0.0030(18) 0.0123(18) -0.0039(15)

loop_
_atom_type_symbol
_atom_type_description
_atom_type_scat_dispersion_real
_atom_type_scat_dispersion_imag
_atom_type_scat_source
C C 0.0033 0.0016 'International Tables Vol C Tables 4.2.6.8 and 6.1.1.4'
H H 0.0000 0.0000 'International Tables Vol C Tables 4.2.6.8 and 6.1.1.4'
N N 0.0061 0.0033 'International Tables Vol C Tables 4.2.6.8 and 6.1.1.4'
O O 0.0106 0.0060 'International Tables Vol C Tables 4.2.6.8 and 6.1.1.4'
Cr Cr 0.3209 0.6236 'International Tables Vol C Tables 4.2.6.8 and 6.1.1.4'

loop_
_geom_angle_atom_site_label_1
_geom_angle_atom_site_label_2
_geom_angle_atom_site_label_3
_geom_angle
C3 Cr C2 88.56(15)
C3 Cr C4 88.75(17)
C2 Cr C4 90.70(15)
C3 Cr C5 90.04(15)
C2 Cr C5 176.61(16)
C4 Cr C5 92.35(13)
C3 Cr C1 92.75(17)
C2 Cr C1 85.57(14)
C4 Cr C1 175.95(16)
C5 Cr C1 91.42(15)
C3 Cr C6 171.80(14)
C2 Cr C6 96.44(14)
C4 Cr C6 84.72(15)
C5 Cr C6 85.30(14)
C1 Cr C6 94.10(15)
C6 N1 N2 112.6(2)
C6 N1 C9 136.8(2)
N2 N1 C9 108.5(2)
C8 N2 N1 106.7(2)
C8 N2 C11 141.5(3)
N1 N2 C11 108.9(2)
O1 C1 Cr 176.5(4)
O2 C2 Cr 174.0(4)
O3 C3 Cr 177.7(3)
O4 C4 Cr 177.8(3)
O5 C5 Cr 179.8(4)
N1 C6 C7 102.2(2)
N1 C6 Cr 131.6(2)
C7 C6 Cr 126.2(2)
C8 C7 C6 111.7(3)
C8 C7 H1 123.7(14)
C6 C7 H1 124.4(14)
N2 C8 C7 106.8(3)
N2 C8 C13 125.3(3)
C7 C8 C13 127.9(3)
O6 C9 N1 123.8(3)
O6 C9 C10 133.4(3)
N1 C9 C10 102.8(3)
C11 C10 C9 111.6(3)
C11 C10 H2 124.2
C9 C10 H2 124.2
C10 C11 N2 108.2(3)
C10 C11 C12 129.4(3)
N2 C11 C12 122.5(3)
C11 C12 H4 109.5
C11 C12 H3 109.5
H4 C12 H3 109.5
C11 C12 H5 109.5
H4 C12 H5 109.5
H3 C12 H5 109.5
C14 C13 C18 119.6(3)
C14 C13 C8 118.1(3)
C18 C13 C8 122.2(3)
C15 C14 C13 120.1(4)
C15 C14 H6 123(2)
C13 C14 H6 117(2)
C16 C15 C14 120.5(4)
C16 C15 H7 119.7
C14 C15 H7 119.7
C15 C16 C17 119.7(4)
C15 C16 H8 120.2
C17 C16 H8 120.2
C18 C17 C16 120.5(4)
C18 C17 H9 124(3)
C16 C17 H9 115(3)
C17 C18 C13 119.6(4)
C17 C18 H10 120.2
C13 C18 H10 120.2

loop_
_geom_bond_atom_site_label_1
_geom_bond_atom_site_label_2
_geom_bond_distance
Cr C3 1.867(3)
Cr C2 1.895(4)
Cr C4 1.898(4)
Cr C5 1.900(4)
Cr C1 1.903(4)
Cr C6 2.053(3)
O1 C1 1.132(4)
O2 C2 1.122(4)
O3 C3 1.141(4)
O4 C4 1.126(4)
O5 C5 1.129(4)
O6 C9 1.195(3)
N1 C6 1.358(3)
N1 N2 1.391(3)
N1 C9 1.443(4)
N2 C8 1.365(3)
N2 C11 1.406(4)
C6 C7 1.417(4)
C7 C8 1.369(4)
C7 H1 0.98(3)
C8 C13 1.470(4)
C9 C10 1.462(5)
C10 C11 1.325(4)
C10 H2 0.9300
C11 C12 1.474(4)
C12 H4 0.9600
C12 H3 0.9600
C12 H5 0.9600
C13 C14 1.379(5)
C13 C18 1.383(4)
C14 C15 1.372(5)
C14 H6 0.94(4)
C15 C16 1.358(6)
C15 H7 0.9300
C16 C17 1.382(6)
C16 H8 0.9300
C17 C18 1.367(5)
C17 H9 0.91(4)
C18 H10 0.9300

loop_
_geom_torsion_atom_site_label_1
_geom_torsion_atom_site_label_2
_geom_torsion_atom_site_label_3
_geom_torsion_atom_site_label_4
_geom_torsion
C6 N1 N2 C8 1.0(4)
C9 N1 N2 C8 167.5(3)
C6 N1 N2 C11 -164.3(3)
C9 N1 N2 C11 2.2(3)
C3 Cr C1 O1 62(7)
C2 Cr C1 O1 -26(7)
C4 Cr C1 O1 -50(8)
C5 Cr C1 O1 152(7)
C6 Cr C1 O1 -123(7)
C3 Cr C2 O2 -22(3)
C4 Cr C2 O2 -111(3)
C5 Cr C2 O2 43(5)
C1 Cr C2 O2 70(3)
C6 Cr C2 O2 164(3)
C2 Cr C3 O3 -80(9)
C4 Cr C3 O3 11(9)
C5 Cr C3 O3 103(9)
C1 Cr C3 O3 -165(9)
C6 Cr C3 O3 48(9)
C3 Cr C4 O4 -120(10)
C2 Cr C4 O4 -31(10)
C5 Cr C4 O4 150(10)
C1 Cr C4 O4 -8(12)
C6 Cr C4 O4 65(10)
C3 Cr C5 O5 152(100)
C2 Cr C5 O5 87(100)
C4 Cr C5 O5 -119(100)
C1 Cr C5 O5 59(100)
C6 Cr C5 O5 -35(100)
N2 N1 C6 C7 -1.4(3)
C9 N1 C6 C7 -162.5(4)
N2 N1 C6 Cr 177.2(2)
C9 N1 C6 Cr 16.1(6)
C3 Cr C6 N1 -168.2(9)
C2 Cr C6 N1 -40.9(3)
C4 Cr C6 N1 -131.0(3)
C5 Cr C6 N1 136.2(3)
C1 Cr C6 N1 45.1(3)
C3 Cr C6 C7 10.1(12)
C2 Cr C6 C7 137.5(3)
C4 Cr C6 C7 47.4(3)
C5 Cr C6 C7 -45.4(3)
C1 Cr C6 C7 -136.5(3)
N1 C6 C7 C8 1.4(4)
Cr C6 C7 C8 -177.3(2)
N1 N2 C8 C7 0.0(4)
C11 N2 C8 C7 157.3(4)
N1 N2 C8 C13 178.6(3)
C11 N2 C8 C13 -24.1(6)
C6 C7 C8 N2 -0.9(4)
C6 C7 C8 C13 -179.4(3)
C6 N1 C9 O6 -19.4(7)
N2 N1 C9 O6 179.0(4)
C6 N1 C9 C10 160.1(4)
N2 N1 C9 C10 -1.6(4)
O6 C9 C10 C11 179.8(4)
N1 C9 C10 C11 0.4(4)
C9 C10 C11 N2 0.8(5)
C9 C10 C11 C12 -177.7(4)
C8 N2 C11 C10 -158.9(4)
N1 N2 C11 C10 -1.9(4)
C8 N2 C11 C12 19.8(6)
N1 N2 C11 C12 176.8(3)
N2 C8 C13 C14 143.4(4)
C7 C8 C13 C14 -38.4(5)
N2 C8 C13 C18 -41.3(5)
C7 C8 C13 C18 136.9(4)
C18 C13 C14 C15 2.4(6)
C8 C13 C14 C15 177.8(4)
C13 C14 C15 C16 -0.7(7)
C14 C15 C16 C17 -0.5(8)
C15 C16 C17 C18 0.1(7)
C16 C17 C18 C13 1.6(6)
C14 C13 C18 C17 -2.8(5)
C8 C13 C18 C17 -178.1(3)
